data_2003530
loop_
_publ_author_name
'Doyle, J. R.'
'Baenziger, N. C.'

_publ_section_title \m-(1,2,5,6-\h:3,4,7,8-\h)-1,3,5,7-Cyclooctatetraene-bis[dimethylplatinum(II)]
_journal_issue 6
_journal_name_full 'Acta Crystallographica Section C'
_journal_page_first 1116
_journal_page_last 1118
_journal_paper_doi 10.1107/S0108270194014149
_journal_volume 51
_journal_year 1995
_chemical_formula_analytical
;
Calcd. for C~12~H~20~Pt~2~: C,25.98;H,3.63;Pt,70.38.
Found: C,25.13;H,3.51;
Pt,70.02.
;
_chemical_formula_moiety 'C12 H20 Pt2'
_chemical_formula_sum 'C12 H20 Pt2'
_chemical_formula_weight 554.49
_space_group_crystal_system monoclinic
_space_group_IT_number 15
_space_group_name_Hall '-C 2yc'
_space_group_name_H-M_alt 'C 1 2/c 1'
_atom_type_scat_source IntTabIV
_cell_angle_alpha 90.
_cell_angle_beta 111.21(16)
_cell_angle_gamma 90.
_cell_formula_units_Z 4
_cell_length_a 10.9538(6)
_cell_length_b 11.1908(8)
_cell_length_c 10.770(5)
_cell_measurement_reflns_used
;
 24 (back-reflection Weissenberg for a,b)
and 10 (precession, calibrated by a,b to determine c)
;
_cell_measurement_temperature 295
_cell_measurement_theta_max 82
_cell_measurement_theta_min 60
_cell_volume 1230.8(15)
_computing_data_collection ' locally written programs (Baenziger et al., 1977)'
_computing_molecular_graphics 'ORTEP (Johnson, 1965)'
_computing_publication_material
;
MolEN (Fair, 1990) and SDP (B. A. Frenz & Associates, Inc., 1985)
;
_computing_structure_refinement
;
MolEN (Fair, 1990) and SDP (B. A. Frenz & Associates, Inc., 1985)
;
_computing_structure_solution 'local programs'
_diffrn_measurement_device Picker
_diffrn_measurement_method ' step scan data from \q-2\q scans (Baenziger et al., 1977)'
_diffrn_radiation_type ' MoK\a (intensities), CuK\a~1~ and CuK\a~2~'
_diffrn_radiation_wavelength ' 0.71073 (Mo) and 1.54051 (CuK\a~1~)'
_diffrn_reflns_av_R_equivalents 0.057
_diffrn_reflns_limit_h_max 10
_diffrn_reflns_limit_h_min -11
_diffrn_reflns_limit_k_max 12
_diffrn_reflns_limit_k_min -12
_diffrn_reflns_limit_l_max 10
_diffrn_reflns_limit_l_min -11
_diffrn_reflns_number 5047
_diffrn_reflns_theta_max 23
_diffrn_standards_decay_% 12
_diffrn_standards_interval_count 60
_diffrn_standards_number 3
_exptl_absorpt_coefficient_mu 23.6
_exptl_absorpt_correction_T_max 0.665
_exptl_absorpt_correction_T_min 0.247
_exptl_absorpt_correction_type ' analytical (Templeton & Templeton, 1973)'
_exptl_crystal_colour 'pale yellow'
_exptl_crystal_density_diffrn 2.992(7)
_exptl_crystal_density_meas 3.06(5)
_exptl_crystal_density_method pycnometer
_exptl_crystal_description needles
_exptl_crystal_size_max '0.190 (001)'
_exptl_crystal_size_mid '0.088 (1\=10)'
_exptl_crystal_size_min '0.056 (110)'
_refine_diff_density_max 2.2
_refine_diff_density_min -1.4
_refine_ls_extinction_coef 6.6E-7(2)
_refine_ls_extinction_method 'METHOD ??'
_refine_ls_goodness_of_fit_obs 1.24
_refine_ls_hydrogen_treatment
;
H-atom positions were fixed and not refined
;
_refine_ls_number_parameters 66
_refine_ls_number_reflns 808
_refine_ls_R_factor_obs .047
_refine_ls_shift/esd_max 0.23
_refine_ls_structure_factor_coef F
_refine_ls_weighting_scheme
;
Weighting scheme according to
Killean & Lawrence (1969)
;
_refine_ls_wR_factor_obs .073
_reflns_number_observed 667
_reflns_number_total 808
_reflns_observed_criterion I>3\s(I)
_cod_data_source_file bk1101.cif
_cod_data_source_block cotPt2Me4
_cod_depositor_comments
;
 Adding the _atom_site_type_symbol and _atom_site_calc_flag data items
 and marking atoms 'M1' and 'M2' as dummy atoms.

 Antanas Vaitkus,
 2017-07-20

 Correcting space group symmetry operation list:
 1) Adding symmetry operations that are required by the '-C 2yc' space group:
    -x+1/2,-y+1/2,-z
    -x+1/2,y+1/2,-z+1/2
    -x,-y,-z
    x+1/2,-y+1/2,z+1/2
    x+1/2,y+1/2,z
    x,-y,z+1/2

 Adding the Hall space group symbol and the space group number.

 Antanas Vaitkus,
 2017-07-20
;
_cod_original_cell_volume 1231(3)
_cod_original_sg_symbol_H-M C2/c
_cod_database_code 2003530

loop_
_symmetry_equiv_pos_as_xyz
x,y,z
-x,y,1/2-z
-x+1/2,-y+1/2,-z
-x+1/2,y+1/2,-z+1/2
-x,-y,-z
x+1/2,-y+1/2,z+1/2
x+1/2,y+1/2,z
x,-y,z+1/2

loop_
_atom_site_aniso_label
_atom_site_aniso_U_11
_atom_site_aniso_U_12
_atom_site_aniso_U_13
_atom_site_aniso_U_22
_atom_site_aniso_U_23
_atom_site_aniso_U_33
Pt(1) .0367(6) .0 .0085(4) .0339(6) .0 .0406(5)
Pt(2) .0431(7) .0 .0083(5) .0340(6) .0 .0394(5)
C(1) .03(1) -.01(1) .009(8) .06(1) -.031(9) .06(1)
C(1M) .03(1) -.007(8) .030(8) .03(1) -.006(7) .07(1)
C(2) .013(9) .018(8) -.004(8) .05(1) -.014(8) .046(9)
C(2M) .062(9) -.13(8) .036(5) .030(9) -.014(6) .027(6)
C(3) .03(1) -.010(8) -.009(7) .03(1) .005(7) .027(8)
C(4) .07(2) -.00(1) .001(8) .04(1) -.008(7) .017(8)

loop_
_atom_site_label
_atom_site_type_symbol
_atom_site_fract_x
_atom_site_fract_y
_atom_site_fract_z
_atom_site_B_iso_or_equiv
_atom_site_calc_flag
Pt(1) Pt 0 -.1155(1) .250 3.04(3) d
Pt(2) Pt 0 .25248(9) .250 3.20(3) d
C(1) C .132(2) .025(2) .211(2) 4.0(5) d
C(1M) C .135(2) -.255(2) .291(2) 3.3(5) d
C(2) C .153(2) .026(2) .346(2) 3.2(4) d
C(2M) C .021(2) .398(2) .388(1) 2.7(4) d
C(3) C .086(2) .117(2) .404(2) 2.7(4) d
C(4) C -.048(2) .113(2) .370(2) 3.6(5) d
M1 . .1425 .0255 .2785 ? dum
M2 . .019 .115 .387 ? dum
H(1) H .179 -.031 .179 4.5 d
H(1MA) H .141 -.302 .367 3.6 d
H(1MB) H .113 -.315 .219 3.6 d
H(1MC) H .211 -.219 .289 3.6 d
H(2) H .206 -.035 .400 3.8 d
H(2MA) H .048 .471 .359 2.8 d
H(2MB) H .074 .381 .476 2.8 d
H(2MC) H -.071 .398 .372 2.8 d
H(3) H .143 .174 .467 3.2 d
H(4) H -.083 .175 .410 3.9 d

loop_
_geom_angle_atom_site_label_1
_geom_angle_atom_site_label_2
_geom_angle_atom_site_label_3
_geom_angle_site_symmetry_2
_geom_angle_site_symmetry_3
_geom_angle
_geom_angle_publ_flag
C(1) Pt(1) C(1) . 2 93.0(10) yes
C(1) Pt(1) C(2) . . 35.8(9) yes
C(1) Pt(1) C(2) . 2 81.2(8) yes
C(1) Pt(1) C(1M) . . 96.1(9) yes
C(1) Pt(1) C(1M) . 2 158.0(10) yes
C(1M) Pt(1) C(1M) . 2 83.0(10) yes
C(1M) Pt(1) M1 . . 95.4 yes
M1 Pt(1) M1 . 2 86.2 yes
C(1M) Pt(1) C(2) . . 94.3(8) yes
C(1M) Pt(1) C(2) . 2 166.0(10) yes
C(2) Pt(1) C(2) . 2 92.0(10) yes
C(2M) Pt(2) C(2M) . 2 82.0(10) yes
C(2M) Pt(2) M2 . . 96.2 yes
M2 Pt(2) M2 . 2 85.2 yes
C(2M) Pt(2) C(3) . . 95.3(8) yes
C(2M) Pt(2) C(3) . 2 162.0(10) yes
C(2M) Pt(2) C(4) . 2 161.0(10) yes
C(2M) Pt(2) C(4) . . 96.6(8) yes
C(3) Pt(2) C(3) . 2 92.0(10) yes
C(3) Pt(2) C(4) . 2 80.0(8) yes
C(3) Pt(2) C(4) . . 36.4(9) yes
C(4) Pt(2) C(4) . 2 90.0(10) yes
C(2) C(1) C(4) . 2 118(2) yes
C(1) C(2) C(3) . . 121(2) yes
C(2) C(3) C(4) . . 120(2) yes
C(1) C(4) C(3) . . 125(2) yes
C(2) C(1) H(1) . . 118 no
C(4) C(1) H(1) . . 123 no
H(1MA) C(1M) H(1MB) . . 103 no
H(1MA) C(1M) H(1MC) . . 118 no
H(1MB) C(1M) H(1MC) . . 104 no
C(1) C(2) H(2) . . 118 no
C(3) C(2) H(2) . . 121 no
H(2MA) C(2M) H(2MB) . . 110 no
H(2MA) C(2M) H(2MC) . . 111 no
H(2MB) C(2M) H(2MC) . . 114 no
C(2) C(3) H(3) . . 116 no
C(4) C(3) H(3) . . 124 no
C(1) C(4) H(4) 2 2 120 no
C(3) C(4) H(4) . . 115 no

loop_
_geom_bond_atom_site_label_1
_geom_bond_atom_site_label_2
_geom_bond_site_symmetry_2
_geom_bond_distance
_geom_bond_publ_flag
Pt(1) Pt(2) . 4.118(2) yes
Pt(1) C(1) . 2.28(3) yes
Pt(1) C(1) 2 2.28(3) no
Pt(1) C(2) . 2.26(2) yes
Pt(1) C(2) 2 2.26(2) no
Pt(1) C(1M) . 2.08(2) yes
Pt(1) C(1M) 2 2.08(2) no
Pt(2) C(3) . 2.19(2) yes
Pt(2) C(3) 2 2.19(2) no
Pt(2) C(4) . 2.21(2) yes
Pt(2) C(4) 2 2.21(2) no
Pt(2) C(2M) . 2.16(2) yes
Pt(2) C(2M) 2 2.16(2) no
C(1) C(2) . 1.39(3) yes
C(1) C(4) . 1.42(4) yes
C(2) C(3) . 1.51(3) yes
C(3) C(4) . 1.38(4) yes
C(1) H(1) . 0.95 no
C(1M) H(1MA) . 0.96 no
C(1M) H(1MB) . 0.98 no
C(1M) H(1MC) . 0.93 no
C(2) H(2) . 0.95 no
C(2M) H(2MA) . 0.96 no
C(2M) H(2MB) . 0.93 no
C(2M) H(2MC) . 0.96 no
C(3) H(3) . 0.98 no
C(4) H(4) . 0.96 no
Pt(1) M1 . 2.16 yes
Pt(2) M2 . 2.09 yes
